data_4514017
loop_
_publ_author_name
'Trose, Michael'
'Lazreg, Fa\"ima'
'Chang, Tao'
'Nahra, Fady'
'Cordes, David B.'
'Slawin, Alexandra M. Z.'
'Cazin, Catherine S. J.'

_publ_section_title
;
 Neutral Dinuclear Copper(I)-NHC Complexes: Synthesis and Application in
 the Hydrosilylation of Ketones
;
_journal_issue 1
_journal_name_full 'ACS Catalysis'
_journal_page_first 238
_journal_paper_doi 10.1021/acscatal.6b02723
_journal_volume 7
_journal_year 2017
_chemical_formula_moiety 'C34 H52 Cu2 N10, C H2 Cl2'
_chemical_formula_sum 'C35 H54 Cl2 Cu2 N10'
_chemical_formula_weight 812.88
_space_group_crystal_system tetragonal
_space_group_IT_number 88
_space_group_name_Hall '-I 4ad'
_space_group_name_H-M_alt 'I 41/a'
_symmetry_space_group_name_Hall '-I 4ad'
_symmetry_space_group_name_H-M 'I 41/a :2'
_atom_sites_solution_hydrogens geom
_atom_sites_solution_primary direct
_atom_sites_solution_secondary difmap
_audit_creation_date 2015-11-09
_audit_creation_method 'by CrystalStructure 4.1'
_cell_angle_alpha 90.0000
_cell_angle_beta 90.0000
_cell_angle_gamma 90.0000
_cell_formula_units_Z 8
_cell_length_a 20.4817(14)
_cell_length_b 20.4817(14)
_cell_length_c 21.6349(17)
_cell_measurement_reflns_used 9642
_cell_measurement_temperature 173
_cell_measurement_theta_max 25.30
_cell_measurement_theta_min 2.00
_cell_volume 9075.8(11)
_computing_cell_refinement 'CrystalClear-SM Expert 2.1 b45'
_computing_data_collection 'CrystalClear-SM Expert 2.1 b45 (Rigaku, 2015)'
_computing_data_reduction 'CrystalClear-SM Expert 2.1 b45'
_computing_molecular_graphics 'CrystalStructure 4.1'
_computing_publication_material 'CrystalStructure 4.1 (Rigaku, 2014)'
_computing_structure_refinement 'SHELXL2013 (Sheldrick, 2008)'
_computing_structure_solution 'SIR2004 (Burla, et al., 2005)'
_diffrn_ambient_temperature 173
_diffrn_detector_area_resol_mean 5.814
_diffrn_measured_fraction_theta_full 0.996
_diffrn_measured_fraction_theta_max 0.996
_diffrn_measurement_device_type 'Rigaku XtaLAB P200'
_diffrn_measurement_method \w
_diffrn_radiation_type 'Mo K\a'
_diffrn_radiation_wavelength 0.71075
_diffrn_reflns_av_R_equivalents 0.0299
_diffrn_reflns_Laue_measured_fraction_full 0.996
_diffrn_reflns_Laue_measured_fraction_max 0.996
_diffrn_reflns_limit_h_max 24
_diffrn_reflns_limit_h_min -24
_diffrn_reflns_limit_k_max 24
_diffrn_reflns_limit_k_min -24
_diffrn_reflns_limit_l_max 26
_diffrn_reflns_limit_l_min -26
_diffrn_reflns_number 55142
_diffrn_reflns_point_group_measured_fraction_full 0.996
_diffrn_reflns_point_group_measured_fraction_max 0.996
_diffrn_reflns_theta_full 25.242
_diffrn_reflns_theta_max 25.356
_diffrn_reflns_theta_min 2.350
_diffrn_standards_number 0
_exptl_absorpt_coefficient_mu 1.088
_exptl_absorpt_correction_T_max 0.878
_exptl_absorpt_correction_T_min 0.785
_exptl_absorpt_correction_type multi-scan
_exptl_absorpt_process_details 'REQAB (Rigaku, 1998)'
_exptl_crystal_colour colorless
_exptl_crystal_density_diffrn 1.190
_exptl_crystal_density_method 'not measured'
_exptl_crystal_description prism
_exptl_crystal_F_000 3408.00
_exptl_crystal_size_max 0.270
_exptl_crystal_size_mid 0.160
_exptl_crystal_size_min 0.120
_refine_diff_density_max 0.72
_refine_diff_density_min -1.02
_refine_ls_extinction_method none
_refine_ls_goodness_of_fit_ref 1.071
_refine_ls_hydrogen_treatment constr
_refine_ls_number_parameters 253
_refine_ls_number_reflns 4137
_refine_ls_number_restraints 28
_refine_ls_R_factor_all 0.0720
_refine_ls_R_factor_gt 0.0606
_refine_ls_shift/su_max 0.000
_refine_ls_structure_factor_coef Fsqd
_refine_ls_weighting_details 'w = 1/[\s^2^(Fo^2^)+(0.0968P)^2^+20.7012P] where P=(Fo^2^+2Fc^2^)/3'
_refine_ls_weighting_scheme calc
_refine_ls_wR_factor_gt 0.1706
_refine_ls_wR_factor_ref 0.1843
_reflns_number_gt 3441
_reflns_number_total 4137
_reflns_threshold_expression F^2^>2.0\s(F^2^)
_cod_data_source_file cs6b02723_si_006.cif
_cod_data_source_block 2e
_cod_database_code 4514017

loop_
_space_group_symop_operation_xyz
'x, y, z'
'-y+3/4, x+1/4, z+1/4'
'-x+1/2, -y, z+1/2'
'y+3/4, -x+3/4, z+3/4'
'x+1/2, y+1/2, z+1/2'
'-y+5/4, x+3/4, z+3/4'
'-x+1, -y+1/2, z+1'
'y+5/4, -x+5/4, z+5/4'
'-x, -y, -z'
'y-3/4, -x-1/4, -z-1/4'
'x-1/2, y, -z-1/2'
'-y-3/4, x-3/4, -z-3/4'
'-x+1/2, -y+1/2, -z+1/2'
'y-1/4, -x+1/4, -z+1/4'
'x, y+1/2, -z'
'-y-1/4, x-1/4, -z-1/4'

loop_
_atom_site_label
_atom_site_type_symbol
_atom_site_fract_x
_atom_site_fract_y
_atom_site_fract_z
_atom_site_U_iso_or_equiv
_atom_site_adp_type
_atom_site_occupancy
_atom_site_site_symmetry_order
_atom_site_calc_flag
_atom_site_refinement_flags_posn
_atom_site_refinement_flags_adp
_atom_site_refinement_flags_occupancy
_atom_site_disorder_assembly
_atom_site_disorder_group
Cu1 Cu 0.07577(2) 0.54035(3) 0.46924(3) 0.0788(3) Uani 1 1 d . . . . .
Cl31 Cl -0.0359(9) 0.6013(10) 0.0470(7) 0.186(9) Uani 0.245(6) 1 d D U P A 1
Cl32 Cl 0.0113(13) 0.6840(7) -0.0469(5) 0.232(10) Uani 0.245(6) 1 d D U P A 1
Cl33 Cl 0.0010(10) 0.5826(6) 0.0417(6) 0.166(7) Uani 0.255(6) 1 d D U P A 2
Cl34 Cl 0.0850(8) 0.6541(10) -0.0127(7) 0.265(11) Uani 0.255(6) 1 d D U P A 2
N2 N 0.15021(13) 0.61063(15) 0.37675(14) 0.0520(7) Uani 1 1 d . . . . .
N5 N 0.20690(15) 0.60387(19) 0.45955(15) 0.0646(9) Uani 1 1 d . . . . .
N21 N 0.03369(16) 0.45978(19) 0.4372(2) 0.0786(12) Uani 1 1 d . . . . .
N22 N -0.02179(16) 0.4301(2) 0.4601(2) 0.0771(12) Uani 1 1 d . . . . .
N24 N 0.0058(2) 0.3782(2) 0.3725(2) 0.1002(15) Uani 1 1 d . . . . .
C1 C 0.14906(16) 0.5851(2) 0.43466(18) 0.0593(10) Uani 1 1 d . . . . .
C3 C 0.20742(17) 0.64502(19) 0.36651(19) 0.0591(9) Uani 1 1 d . . . . .
H3 H 0.2192 0.6675 0.3297 0.071 Uiso 1 1 calc R U . . .
C4 C 0.24286(18) 0.6406(2) 0.4182(2) 0.0648(10) Uani 1 1 d . . . . .
H4 H 0.2847 0.6591 0.4251 0.078 Uiso 1 1 calc R U . . .
C6 C 0.09785(16) 0.60236(17) 0.33118(16) 0.0500(8) Uani 1 1 d . . . . .
H6 H 0.0648 0.5724 0.3499 0.060 Uiso 1 1 calc R U . . .
C7 C 0.06337(18) 0.66602(19) 0.3171(2) 0.0610(9) Uani 1 1 d . . . . .
H7A H 0.0948 0.6975 0.2992 0.073 Uiso 1 1 calc R U . . .
H7B H 0.0459 0.6849 0.3559 0.073 Uiso 1 1 calc R U . . .
C8 C 0.0077(2) 0.6547(2) 0.2718(2) 0.0661(10) Uani 1 1 d . . . . .
H8A H -0.0253 0.6257 0.2909 0.079 Uiso 1 1 calc R U . . .
H8B H -0.0136 0.6968 0.2620 0.079 Uiso 1 1 calc R U . . .
C9 C 0.0326(2) 0.6242(3) 0.2134(2) 0.0759(13) Uani 1 1 d . . . . .
H9A H 0.0635 0.6544 0.1930 0.091 Uiso 1 1 calc R U . . .
H9B H -0.0043 0.6163 0.1849 0.091 Uiso 1 1 calc R U . . .
C10 C 0.0671(2) 0.5596(3) 0.2270(2) 0.0877(15) Uani 1 1 d . . . . .
H10A H 0.0846 0.5412 0.1880 0.105 Uiso 1 1 calc R U . . .
H10B H 0.0354 0.5281 0.2443 0.105 Uiso 1 1 calc R U . . .
C11 C 0.1230(2) 0.5697(2) 0.2729(2) 0.0711(11) Uani 1 1 d . . . . .
H11A H 0.1427 0.5269 0.2835 0.085 Uiso 1 1 calc R U . . .
H11B H 0.1573 0.5972 0.2538 0.085 Uiso 1 1 calc R U . . .
C12 C 0.2291(2) 0.5856(3) 0.5221(2) 0.0750(13) Uani 1 1 d . . . . .
H12 H 0.1902 0.5682 0.5447 0.090 Uiso 1 1 calc R U . . .
C13 C 0.2536(4) 0.6425(3) 0.5578(3) 0.116(2) Uani 1 1 d . . . . .
H13A H 0.2191 0.6762 0.5602 0.140 Uiso 1 1 calc R U . . .
H13B H 0.2916 0.6618 0.5362 0.140 Uiso 1 1 calc R U . . .
C14 C 0.2736(5) 0.6219(4) 0.6231(3) 0.140(3) Uani 1 1 d . . . . .
H14A H 0.2912 0.6601 0.6456 0.168 Uiso 1 1 calc R U . . .
H14B H 0.2348 0.6059 0.6457 0.168 Uiso 1 1 calc R U . . .
C15 C 0.3247(3) 0.5687(3) 0.6207(3) 0.0979(17) Uani 1 1 d . . . . .
H15A H 0.3647 0.5856 0.6006 0.118 Uiso 1 1 calc R U . . .
H15B H 0.3360 0.5549 0.6632 0.118 Uiso 1 1 calc R U . . .
C16 C 0.2994(3) 0.5118(3) 0.5853(3) 0.0962(17) Uani 1 1 d . . . . .
H16A H 0.2614 0.4929 0.6072 0.115 Uiso 1 1 calc R U . . .
H16B H 0.3336 0.4777 0.5828 0.115 Uiso 1 1 calc R U . . .
C17 C 0.2791(3) 0.5320(2) 0.5202(2) 0.0781(13) Uani 1 1 d . . . . .
H17A H 0.3179 0.5472 0.4970 0.094 Uiso 1 1 calc R U . . .
H17B H 0.2608 0.4938 0.4981 0.094 Uiso 1 1 calc R U . . .
C23 C -0.0353(2) 0.3825(3) 0.4207(3) 0.0879(17) Uani 1 1 d . . . . .
H23 H -0.0712 0.3537 0.4261 0.105 Uiso 1 1 calc R U . . .
C25 C 0.0471(3) 0.4270(3) 0.3859(3) 0.0948(19) Uani 1 1 d . . . . .
H25 H 0.0834 0.4374 0.3604 0.114 Uiso 1 1 calc R U . . .
C31 C 0.0092(9) 0.6652(8) 0.0302(7) 0.068(5) Uiso 0.245(6) 1 d D U P A 1
H31A H 0.0543 0.6570 0.0446 0.082 Uiso 0.245(6) 1 calc R U P A 1
H31B H -0.0078 0.7034 0.0532 0.082 Uiso 0.245(6) 1 calc R U P A 1
C32 C 0.0799(11) 0.5901(12) 0.0348(13) 0.108(8) Uiso 0.255(6) 1 d D U P A 2
H32A H 0.0997 0.5506 0.0163 0.129 Uiso 0.255(6) 1 calc R U P A 2
H32B H 0.1009 0.5992 0.0751 0.129 Uiso 0.255(6) 1 calc R U P A 2

loop_
_atom_site_aniso_label
_atom_site_aniso_U_11
_atom_site_aniso_U_22
_atom_site_aniso_U_33
_atom_site_aniso_U_23
_atom_site_aniso_U_13
_atom_site_aniso_U_12
Cu1 0.0372(3) 0.1081(5) 0.0910(4) 0.0705(3) 0.0126(2) 0.0058(2)
Cl31 0.189(12) 0.27(2) 0.095(6) -0.061(9) 0.023(7) -0.132(13)
Cl32 0.42(3) 0.183(11) 0.095(6) -0.006(7) 0.038(10) -0.056(14)
Cl33 0.31(2) 0.100(5) 0.094(6) -0.009(4) 0.007(10) -0.048(9)
Cl34 0.235(16) 0.37(2) 0.184(12) -0.180(15) 0.092(12) -0.084(15)
N2 0.0409(14) 0.0603(17) 0.0547(16) 0.0198(14) 0.0102(12) -0.0053(12)
N5 0.0409(16) 0.092(2) 0.0603(19) 0.0262(17) 0.0069(14) 0.0000(15)
N21 0.0471(17) 0.082(2) 0.107(3) 0.062(2) 0.0296(19) 0.0166(16)
N22 0.0432(17) 0.083(3) 0.105(3) 0.065(2) 0.0174(18) 0.0104(17)
N24 0.093(3) 0.083(3) 0.124(4) 0.051(3) 0.029(3) 0.020(2)
C1 0.0383(17) 0.079(3) 0.061(2) 0.0275(19) 0.0097(15) 0.0017(16)
C3 0.0455(18) 0.068(2) 0.064(2) 0.0181(19) 0.0164(17) -0.0087(16)
C4 0.0423(18) 0.081(3) 0.071(2) 0.017(2) 0.0103(18) -0.0091(17)
C6 0.0435(17) 0.0530(19) 0.0534(19) 0.0160(15) 0.0088(14) -0.0040(14)
C7 0.050(2) 0.059(2) 0.074(3) 0.0035(19) -0.0004(18) 0.0032(16)
C8 0.053(2) 0.062(2) 0.083(3) 0.007(2) -0.004(2) 0.0067(17)
C9 0.055(2) 0.109(4) 0.064(3) 0.021(2) -0.0012(19) -0.005(2)
C10 0.073(3) 0.116(4) 0.074(3) -0.027(3) 0.001(2) 0.023(3)
C11 0.056(2) 0.085(3) 0.072(3) -0.002(2) 0.0046(19) 0.020(2)
C12 0.048(2) 0.114(4) 0.063(2) 0.031(2) 0.0010(18) 0.002(2)
C13 0.173(6) 0.104(4) 0.072(3) -0.006(3) -0.029(4) 0.058(4)
C14 0.211(8) 0.127(5) 0.081(4) -0.001(4) -0.042(5) 0.058(6)
C15 0.098(4) 0.101(4) 0.095(4) 0.019(3) -0.035(3) 0.001(3)
C16 0.105(4) 0.081(3) 0.103(4) 0.024(3) -0.038(3) 0.003(3)
C17 0.091(3) 0.060(2) 0.083(3) 0.014(2) -0.020(3) -0.007(2)
C23 0.064(3) 0.084(3) 0.116(4) 0.061(3) 0.014(3) 0.011(2)
C25 0.073(3) 0.088(3) 0.123(5) 0.062(3) 0.044(3) 0.025(3)

loop_
_atom_type_symbol
_atom_type_description
_atom_type_scat_dispersion_real
_atom_type_scat_dispersion_imag
_atom_type_scat_source
C C 0.0033 0.0016
;
International Tables for Crystallography
(Vol. C, Tables 4.2.6.8 and 6.1.1.4)
;
H H 0.0000 0.0000
;
International Tables for Crystallography
(Vol. C, Table 6.1.1.4)
;
Cu Cu 0.3201 1.2651
;
International Tables for Crystallography
(Vol. C, Tables 4.2.6.8 and 6.1.1.4)
;
N N 0.0061 0.0033
;
International Tables for Crystallography
(Vol. C, Tables 4.2.6.8 and 6.1.1.4)
;
Cl Cl 0.1484 0.1585
;
International Tables for Crystallography
(Vol. C, Tables 4.2.6.8 and 6.1.1.4)
;

loop_
_geom_angle_atom_site_label_1
_geom_angle_atom_site_label_2
_geom_angle_atom_site_label_3
_geom_angle
_geom_angle_site_symmetry_1
_geom_angle_site_symmetry_3
C1 Cu1 N22 126.5(2) . 9_566
C1 Cu1 N21 127.02(18) . .
N22 Cu1 N21 106.31(18) 9_566 .
C1 N2 C3 111.0(3) . .
C1 N2 C6 124.3(3) . .
C3 N2 C6 124.7(3) . .
C1 N5 C4 111.3(3) . .
C1 N5 C12 124.1(3) . .
C4 N5 C12 124.6(3) . .
C25 N21 N22 104.4(5) . .
C25 N21 Cu1 128.6(3) . .
N22 N21 Cu1 126.7(4) . .
C23 N22 N21 105.4(4) . .
C23 N22 Cu1 127.2(3) . 9_566
N21 N22 Cu1 127.0(4) . 9_566
C25 N24 C23 100.2(5) . .
N5 C1 N2 104.0(3) . .
N5 C1 Cu1 131.8(3) . .
N2 C1 Cu1 124.0(3) . .
C4 C3 N2 106.9(3) . .
C4 C3 H3 126.5 . .
N2 C3 H3 126.5 . .
C3 C4 N5 106.8(3) . .
C3 C4 H4 126.6 . .
N5 C4 H4 126.6 . .
N2 C6 C7 112.1(3) . .
N2 C6 C11 111.2(3) . .
C7 C6 C11 111.8(3) . .
N2 C6 H6 107.1 . .
C7 C6 H6 107.1 . .
C11 C6 H6 107.1 . .
C6 C7 C8 110.3(3) . .
C6 C7 H7A 109.6 . .
C8 C7 H7A 109.6 . .
C6 C7 H7B 109.6 . .
C8 C7 H7B 109.6 . .
H7A C7 H7B 108.1 . .
C9 C8 C7 110.6(3) . .
C9 C8 H8A 109.5 . .
C7 C8 H8A 109.5 . .
C9 C8 H8B 109.5 . .
C7 C8 H8B 109.5 . .
H8A C8 H8B 108.1 . .
C8 C9 C10 110.9(4) . .
C8 C9 H9A 109.5 . .
C10 C9 H9A 109.5 . .
C8 C9 H9B 109.5 . .
C10 C9 H9B 109.5 . .
H9A C9 H9B 108.0 . .
C9 C10 C11 110.8(4) . .
C9 C10 H10A 109.5 . .
C11 C10 H10A 109.5 . .
C9 C10 H10B 109.5 . .
C11 C10 H10B 109.5 . .
H10A C10 H10B 108.1 . .
C6 C11 C10 110.1(3) . .
C6 C11 H11A 109.6 . .
C10 C11 H11A 109.6 . .
C6 C11 H11B 109.6 . .
C10 C11 H11B 109.6 . .
H11A C11 H11B 108.1 . .
N5 C12 C13 112.5(4) . .
N5 C12 C17 111.7(4) . .
C13 C12 C17 110.9(4) . .
N5 C12 H12 107.1 . .
C13 C12 H12 107.1 . .
C17 C12 H12 107.1 . .
C12 C13 C14 110.7(6) . .
C12 C13 H13A 109.5 . .
C14 C13 H13A 109.5 . .
C12 C13 H13B 109.5 . .
C14 C13 H13B 109.5 . .
H13A C13 H13B 108.1 . .
C15 C14 C13 110.7(6) . .
C15 C14 H14A 109.5 . .
C13 C14 H14A 109.5 . .
C15 C14 H14B 109.5 . .
C13 C14 H14B 109.5 . .
H14A C14 H14B 108.1 . .
C16 C15 C14 110.0(5) . .
C16 C15 H15A 109.7 . .
C14 C15 H15A 109.7 . .
C16 C15 H15B 109.7 . .
C14 C15 H15B 109.7 . .
H15A C15 H15B 108.2 . .
C15 C16 C17 110.9(4) . .
C15 C16 H16A 109.5 . .
C17 C16 H16A 109.5 . .
C15 C16 H16B 109.5 . .
C17 C16 H16B 109.5 . .
H16A C16 H16B 108.1 . .
C12 C17 C16 111.0(5) . .
C12 C17 H17A 109.4 . .
C16 C17 H17A 109.4 . .
C12 C17 H17B 109.4 . .
C16 C17 H17B 109.4 . .
H17A C17 H17B 108.0 . .
N22 C23 N24 114.7(5) . .
N22 C23 H23 122.7 . .
N24 C23 H23 122.7 . .
N21 C25 N24 115.4(4) . .
N21 C25 H25 122.3 . .
N24 C25 H25 122.3 . .
Cl31 C31 Cl32 114.2(12) . .
Cl31 C31 H31A 108.7 . .
Cl32 C31 H31A 108.7 . .
Cl31 C31 H31B 108.7 . .
Cl32 C31 H31B 108.7 . .
H31A C31 H31B 107.6 . .
Cl33 C32 Cl34 101.1(13) . .
Cl33 C32 H32A 111.6 . .
Cl34 C32 H32A 111.6 . .
Cl33 C32 H32B 111.6 . .
Cl34 C32 H32B 111.6 . .
H32A C32 H32B 109.4 . .

loop_
_geom_bond_atom_site_label_1
_geom_bond_atom_site_label_2
_geom_bond_distance
_geom_bond_site_symmetry_2
Cu1 C1 1.911(3) .
Cu1 N22 1.981(4) 9_566
Cu1 N21 1.987(5) .
Cl31 C31 1.642(15) .
Cl32 C31 1.713(14) .
Cl33 C32 1.630(18) .
Cl34 C32 1.669(18) .
N2 C1 1.358(4) .
N2 C3 1.385(4) .
N2 C6 1.467(5) .
N5 C1 1.357(5) .
N5 C4 1.382(5) .
N5 C12 1.475(5) .
N21 C25 1.325(8) .
N21 N22 1.381(4) .
N22 C23 1.324(7) .
N22 Cu1 1.981(4) 9_566
N24 C25 1.341(8) .
N24 C23 1.344(7) .
C3 C4 1.336(6) .
C3 H3 0.9500 .
C4 H4 0.9500 .
C6 C7 1.514(5) .
C6 C11 1.518(5) .
C6 H6 1.0000 .
C7 C8 1.522(6) .
C7 H7A 0.9900 .
C7 H7B 0.9900 .
C8 C9 1.498(6) .
C8 H8A 0.9900 .
C8 H8B 0.9900 .
C9 C10 1.527(8) .
C9 H9A 0.9900 .
C9 H9B 0.9900 .
C10 C11 1.530(7) .
C10 H10A 0.9900 .
C10 H10B 0.9900 .
C11 H11A 0.9900 .
C11 H11B 0.9900 .
C12 C13 1.485(8) .
C12 C17 1.502(7) .
C12 H12 1.0000 .
C13 C14 1.530(8) .
C13 H13A 0.9900 .
C13 H13B 0.9900 .
C14 C15 1.512(9) .
C14 H14A 0.9900 .
C14 H14B 0.9900 .
C15 C16 1.488(8) .
C15 H15A 0.9900 .
C15 H15B 0.9900 .
C16 C17 1.527(7) .
C16 H16A 0.9900 .
C16 H16B 0.9900 .
C17 H17A 0.9900 .
C17 H17B 0.9900 .
C23 H23 0.9500 .
C25 H25 0.9500 .
C31 H31A 0.9900 .
C31 H31B 0.9900 .
C32 H32A 0.9900 .
C32 H32B 0.9900 .

loop_
_geom_torsion_atom_site_label_1
_geom_torsion_atom_site_label_2
_geom_torsion_atom_site_label_3
_geom_torsion_atom_site_label_4
_geom_torsion
_geom_torsion_site_symmetry_1
_geom_torsion_site_symmetry_4
C25 N21 N22 C23 0.7(4) . .
Cu1 N21 N22 C23 173.7(3) . .
C25 N21 N22 Cu1 -172.4(3) . 9_566
Cu1 N21 N22 Cu1 0.7(4) . 9_566
C4 N5 C1 N2 0.4(5) . .
C12 N5 C1 N2 -177.9(4) . .
C4 N5 C1 Cu1 -174.3(3) . .
C12 N5 C1 Cu1 7.4(7) . .
C3 N2 C1 N5 -0.6(4) . .
C6 N2 C1 N5 179.0(3) . .
C3 N2 C1 Cu1 174.7(3) . .
C6 N2 C1 Cu1 -5.7(5) . .
C1 N2 C3 C4 0.6(5) . .
C6 N2 C3 C4 -179.1(3) . .
N2 C3 C4 N5 -0.3(5) . .
C1 N5 C4 C3 -0.1(5) . .
C12 N5 C4 C3 178.2(4) . .
C1 N2 C6 C7 112.9(4) . .
C3 N2 C6 C7 -67.6(4) . .
C1 N2 C6 C11 -121.2(4) . .
C3 N2 C6 C11 58.4(5) . .
N2 C6 C7 C8 -177.6(3) . .
C11 C6 C7 C8 56.7(4) . .
C6 C7 C8 C9 -57.5(5) . .
C7 C8 C9 C10 58.0(5) . .
C8 C9 C10 C11 -57.1(5) . .
N2 C6 C11 C10 178.2(4) . .
C7 C6 C11 C10 -55.6(5) . .
C9 C10 C11 C6 55.1(5) . .
C1 N5 C12 C13 -131.8(5) . .
C4 N5 C12 C13 50.1(6) . .
C1 N5 C12 C17 102.7(5) . .
C4 N5 C12 C17 -75.4(6) . .
N5 C12 C13 C14 177.8(5) . .
C17 C12 C13 C14 -56.3(7) . .
C12 C13 C14 C15 57.2(10) . .
C13 C14 C15 C16 -57.5(9) . .
C14 C15 C16 C17 57.2(7) . .
N5 C12 C17 C16 -177.6(4) . .
C13 C12 C17 C16 56.1(6) . .
C15 C16 C17 C12 -56.8(6) . .
N21 N22 C23 N24 -1.0(5) . .
Cu1 N22 C23 N24 172.0(3) 9_566 .
C25 N24 C23 N22 0.9(5) . .
N22 N21 C25 N24 -0.2(5) . .
Cu1 N21 C25 N24 -173.0(3) . .
C23 N24 C25 N21 -0.4(5) . .
